data_7014366
loop_
_publ_author_name
'Singh, Bandana'
'Drew, Michael G. B.'
'Kociok-Kohn, Gabriele'
'Molloy, Kieran C.'
'Singh, Nanhai'

_publ_section_title
;
 Unprecedented coordination of dithiocarbimate in multinuclear and
 heteroleptic complexes.
;
_journal_issue 3
_journal_name_full 'Dalton transactions (Cambridge, England : 2003)'
_journal_page_first 623
_journal_page_last 631
_journal_paper_doi 10.1039/c0dt00582g
_journal_volume 40
_journal_year 2011
_chemical_formula_moiety 'C44 H37 N O2 P2 Pt S3'
_chemical_formula_sum 'C44 H37 N O2 P2 Pt S3'
_chemical_formula_weight 964.96
_chemical_name_systematic
;
?
;
_space_group_IT_number 61
_symmetry_cell_setting orthorhombic
_symmetry_space_group_name_Hall '-P 2ac 2ab'
_symmetry_space_group_name_H-M 'P b c a'
_atom_sites_solution_hydrogens geom
_atom_sites_solution_primary direct
_atom_sites_solution_secondary difmap
_audit_creation_method SHELXL-97
_cell_angle_alpha 90.00
_cell_angle_beta 90.00
_cell_angle_gamma 90.00
_cell_formula_units_Z 8
_cell_length_a 16.33090(10)
_cell_length_b 18.3563(2)
_cell_length_c 25.5228(2)
_cell_measurement_reflns_used 100741
_cell_measurement_temperature 150(2)
_cell_measurement_theta_max 27.485
_cell_measurement_theta_min 2.910
_cell_volume 7651.09(11)
_computing_cell_refinement 'HKL Scalepack (Otwinski & Minor, 1997)'
_computing_data_collection 'Collect (Nonius BV, 1997-2000)'
_computing_data_reduction
;
DENZO-SCALEPACK Z. Otwinowski and W. Minor, "
Processing of X-ray Diffraction Data Collected in Oscillation Mode ",
Methods in Enzymology, Volume 276: Macromolecular Crystallography,
part A, p.307-326, 1997,C.W. Carter, Jr. & R. M. Sweet, Eds., Academic Press.
;
_computing_molecular_graphics 'ORTEP3 for Windows - Farrugia, L. J. J. Appl. Crystallogr. 1997, 30, 565'
_computing_publication_material
;
'WinGX publication routines, Farrugia,
L. J., J. Appl. Crystallogr., 1999, 32, 837-838
;
_computing_structure_refinement
;
SHELXL97 -Program for Crystal Structure Analysis (Release 97-2).
Sheldrick, G.M., Instit\"ut f\"ur Anorganische Chemie der Universit\"at,
Tammanstrasse 4, D-3400 G\"ottingen, Germany, 1998
;
_computing_structure_solution
;
SIR97- Altomare A., Burla M.C., Camalli M., Cascarano G.L., Giacovazzo C. ,
Guagliardi A., Moliterni A.G.G., Polidori G.,Spagna R.
(1999) J. Appl. Cryst. 32, 115-119
;
_diffrn_ambient_temperature 150(2)
_diffrn_measured_fraction_theta_full 0.996
_diffrn_measured_fraction_theta_max 0.996
_diffrn_measurement_device_type 'Nonius Kappa CCD'
_diffrn_measurement_method '447 1.2 degree images with \w scans'
_diffrn_radiation_monochromator graphite
_diffrn_radiation_source 'fine-focus sealed tube'
_diffrn_radiation_type MoK\a
_diffrn_radiation_wavelength 0.71073
_diffrn_reflns_av_R_equivalents 0.0854
_diffrn_reflns_av_sigmaI/netI 0.0341
_diffrn_reflns_limit_h_max 21
_diffrn_reflns_limit_h_min -21
_diffrn_reflns_limit_k_max 23
_diffrn_reflns_limit_k_min -22
_diffrn_reflns_limit_l_max 33
_diffrn_reflns_limit_l_min -33
_diffrn_reflns_number 117355
_diffrn_reflns_theta_full 27.47
_diffrn_reflns_theta_max 27.47
_diffrn_reflns_theta_min 4.07
_diffrn_standards_decay_% 0
_diffrn_standards_number 0
_exptl_absorpt_coefficient_mu 3.955
_exptl_absorpt_correction_T_max 0.6723
_exptl_absorpt_correction_T_min 0.2916
_exptl_absorpt_correction_type multi-scan
_exptl_absorpt_process_details
;
multi-scan from symmetry-related measurements
Sortav (Blessing 1995)
;
_exptl_crystal_colour 'pale yellow'
_exptl_crystal_density_diffrn 1.675
_exptl_crystal_density_method 'not measured'
_exptl_crystal_description plate
_exptl_crystal_F_000 3840
_exptl_crystal_size_max 0.40
_exptl_crystal_size_mid 0.15
_exptl_crystal_size_min 0.10
_refine_diff_density_max 0.957
_refine_diff_density_min -1.268
_refine_diff_density_rms 0.101
_refine_ls_extinction_method none
_refine_ls_goodness_of_fit_ref 1.031
_refine_ls_hydrogen_treatment constr
_refine_ls_matrix_type full
_refine_ls_number_parameters 516
_refine_ls_number_reflns 8720
_refine_ls_number_restraints 0
_refine_ls_restrained_S_all 1.031
_refine_ls_R_factor_all 0.0521
_refine_ls_R_factor_gt 0.0289
_refine_ls_shift/su_max 0.003
_refine_ls_shift/su_mean 0.000
_refine_ls_structure_factor_coef Fsqd
_refine_ls_weighting_details 'calc w=1/[\s^2^(Fo^2^)+(0.0279P)^2^+9.9593P] where P=(Fo^2^+2Fc^2^)/3'
_refine_ls_weighting_scheme calc
_refine_ls_wR_factor_gt 0.0601
_refine_ls_wR_factor_ref 0.0679
_reflns_number_gt 6528
_reflns_number_total 8720
_reflns_threshold_expression >2sigma(I)
_cod_data_source_file C0DT00582G.TXT
_cod_data_source_block complex1
_cod_database_code 7014366

loop_
_symmetry_equiv_pos_as_xyz
'x, y, z'
'-x+1/2, -y, z+1/2'
'x+1/2, -y+1/2, -z'
'-x, y+1/2, -z+1/2'
'-x, -y, -z'
'x-1/2, y, -z-1/2'
'-x-1/2, y-1/2, z'
'x, -y-1/2, z-1/2'

loop_
_atom_site_label
_atom_site_type_symbol
_atom_site_fract_x
_atom_site_fract_y
_atom_site_fract_z
_atom_site_U_iso_or_equiv
_atom_site_adp_type
_atom_site_occupancy
_atom_site_symmetry_multiplicity
_atom_site_calc_flag
_atom_site_refinement_flags
_atom_site_disorder_assembly
_atom_site_disorder_group
Pt Pt 0.454382(7) 0.104562(7) 0.241635(5) 0.02543(5) Uani 1 1 d . . .
S1 S 0.46334(5) 0.11393(5) 0.33215(3) 0.0314(2) Uani 1 1 d . . .
S2 S 0.38269(5) 0.21181(5) 0.26302(3) 0.0326(2) Uani 1 1 d . . .
S3 S 0.40663(6) 0.22438(5) 0.42732(4) 0.0362(2) Uani 1 1 d . . .
P1 P 0.51529(6) -0.00742(5) 0.24061(4) 0.02823(19) Uani 1 1 d . A .
P2 P 0.44348(5) 0.12034(5) 0.15270(3) 0.02629(19) Uani 1 1 d . . .
O1 O 0.36164(17) 0.27845(15) 0.45601(10) 0.0458(7) Uani 1 1 d . . .
O2 O 0.49426(15) 0.22301(16) 0.43307(10) 0.0451(7) Uani 1 1 d . . .
N N 0.38035(18) 0.23736(16) 0.36568(12) 0.0340(7) Uani 1 1 d . . .
C1 C 0.4065(2) 0.19438(19) 0.32874(14) 0.0307(8) Uani 1 1 d . . .
C2 C 0.3694(2) 0.1381(2) 0.44688(14) 0.0350(8) Uani 1 1 d . . .
C3 C 0.2857(2) 0.1294(2) 0.45623(15) 0.0389(9) Uani 1 1 d . . .
H3 H 0.2493 0.1691 0.4510 0.047 Uiso 1 1 calc R . .
C4 C 0.2559(3) 0.0628(2) 0.47313(15) 0.0423(9) Uani 1 1 d . . .
H4 H 0.1989 0.0572 0.4794 0.051 Uiso 1 1 calc R . .
C5 C 0.3083(3) 0.0042(2) 0.48099(15) 0.0481(11) Uani 1 1 d . . .
C6 C 0.3910(3) 0.0132(2) 0.47146(16) 0.0482(10) Uani 1 1 d . . .
H6 H 0.4273 -0.0265 0.4767 0.058 Uiso 1 1 calc R . .
C7 C 0.4218(3) 0.0798(2) 0.45421(15) 0.0426(10) Uani 1 1 d . . .
H7 H 0.4787 0.0851 0.4475 0.051 Uiso 1 1 calc R . .
C8 C 0.2750(3) -0.0683(3) 0.49960(19) 0.0667(14) Uani 1 1 d . . .
H8A H 0.2447 -0.0613 0.5324 0.100 Uiso 1 1 calc R . .
H8B H 0.3204 -0.1022 0.5055 0.100 Uiso 1 1 calc R . .
H8C H 0.2382 -0.0884 0.4729 0.100 Uiso 1 1 calc R . .
C9 C 0.5491(2) -0.04000(19) 0.30512(13) 0.0291(7) Uani 1 1 d . . .
C10 C 0.6291(14) -0.0301(16) 0.3249(10) 0.058(6) Uani 0.51(4) 1 d P A 1
H10 H 0.6680 -0.0029 0.3053 0.070 Uiso 0.51(4) 1 calc PR A 1
C11 C 0.6505(15) -0.0590(18) 0.3713(10) 0.079(8) Uani 0.51(4) 1 d P A 1
H11 H 0.7064 -0.0558 0.3813 0.095 Uiso 0.51(4) 1 calc PR A 1
C13 C 0.5210(10) -0.1000(10) 0.3855(7) 0.042(4) Uani 0.51(4) 1 d P A 1
H13 H 0.4836 -0.1256 0.4072 0.051 Uiso 0.51(4) 1 calc PR A 1
C14 C 0.4957(9) -0.0747(14) 0.3401(9) 0.046(5) Uani 0.51(4) 1 d P A 1
H14 H 0.4398 -0.0801 0.3308 0.055 Uiso 0.51(4) 1 calc PR A 1
C10A C 0.6127(13) -0.0074(12) 0.3264(9) 0.036(3) Uani 0.49(4) 1 d P A 2
H10A H 0.6384 0.0316 0.3083 0.044 Uiso 0.49(4) 1 calc PR A 2
C11A C 0.6442(11) -0.0295(10) 0.3769(7) 0.035(3) Uani 0.49(4) 1 d P A 2
H11A H 0.6900 -0.0061 0.3925 0.042 Uiso 0.49(4) 1 calc PR A 2
C13A C 0.538(2) -0.1208(17) 0.3802(10) 0.091(9) Uani 0.49(4) 1 d P A 2
H13A H 0.5105 -0.1600 0.3970 0.109 Uiso 0.49(4) 1 calc PR A 2
C14A C 0.510(2) -0.0942(16) 0.3288(11) 0.078(8) Uani 0.49(4) 1 d P A 2
H14A H 0.4633 -0.1158 0.3126 0.093 Uiso 0.49(4) 1 calc PR A 2
C12 C 0.6016(3) -0.0902(2) 0.40279(16) 0.0478(11) Uani 1 1 d . . .
H12 H 0.6189 -0.1061 0.4364 0.057 Uiso 1 1 calc R A 1
C15 C 0.4422(2) -0.0772(2) 0.22246(15) 0.0343(8) Uani 1 1 d . . .
C16 C 0.3597(3) -0.0611(2) 0.22821(18) 0.0518(11) Uani 1 1 d . A .
H16 H 0.3435 -0.0129 0.2368 0.062 Uiso 1 1 calc R . .
C17 C 0.3006(3) -0.1145(3) 0.2216(2) 0.0607(13) Uani 1 1 d . . .
H17 H 0.2444 -0.1027 0.2265 0.073 Uiso 1 1 calc R A .
C18 C 0.3221(3) -0.1835(2) 0.20813(17) 0.0487(10) Uani 1 1 d . A .
H18 H 0.2812 -0.2193 0.2020 0.058 Uiso 1 1 calc R . .
C19 C 0.4017(3) -0.2008(3) 0.2036(2) 0.0720(17) Uani 1 1 d . . .
H19 H 0.4169 -0.2491 0.1946 0.086 Uiso 1 1 calc R A .
C20 C 0.4616(3) -0.1488(3) 0.2118(3) 0.0710(17) Uani 1 1 d . A .
H20 H 0.5176 -0.1628 0.2101 0.085 Uiso 1 1 calc R . .
C21 C 0.6101(2) -0.0106(2) 0.20293(14) 0.0331(8) Uani 1 1 d . . .
C22 C 0.6558(2) 0.0532(2) 0.20299(15) 0.0380(9) Uani 1 1 d . A .
H22 H 0.6351 0.0952 0.2203 0.046 Uiso 1 1 calc R . .
C23 C 0.7312(2) 0.0564(3) 0.17813(16) 0.0501(11) Uani 1 1 d . . .
H23 H 0.7622 0.1002 0.1789 0.060 Uiso 1 1 calc R A .
C24 C 0.7609(3) -0.0037(3) 0.15237(17) 0.0600(14) Uani 1 1 d . A .
H24 H 0.8125 -0.0017 0.1352 0.072 Uiso 1 1 calc R . .
C25 C 0.7161(3) -0.0663(3) 0.1515(2) 0.0724(17) Uani 1 1 d . . .
H25 H 0.7367 -0.1076 0.1333 0.087 Uiso 1 1 calc R A .
C26 C 0.6401(3) -0.0708(2) 0.17697(18) 0.0589(13) Uani 1 1 d . A .
H26 H 0.6097 -0.1149 0.1763 0.071 Uiso 1 1 calc R . .
C27 C 0.4514(2) 0.03895(19) 0.11139(13) 0.0297(7) Uani 1 1 d . . .
C28 C 0.3828(2) -0.0058(2) 0.10596(15) 0.0378(9) Uani 1 1 d . . .
H28 H 0.3317 0.0093 0.1199 0.045 Uiso 1 1 calc R . .
C29 C 0.3888(3) -0.0721(2) 0.08048(16) 0.0451(10) Uani 1 1 d . . .
H29 H 0.3418 -0.1023 0.0771 0.054 Uiso 1 1 calc R . .
C30 C 0.4628(3) -0.0943(2) 0.05998(16) 0.0447(10) Uani 1 1 d . . .
H30 H 0.4671 -0.1402 0.0430 0.054 Uiso 1 1 calc R . .
C31 C 0.5297(3) -0.0502(2) 0.06407(15) 0.0425(10) Uani 1 1 d . . .
H31 H 0.5802 -0.0652 0.0490 0.051 Uiso 1 1 calc R . .
C32 C 0.5252(2) 0.0160(2) 0.08985(14) 0.0348(8) Uani 1 1 d . . .
H32 H 0.5726 0.0458 0.0928 0.042 Uiso 1 1 calc R . .
C33 C 0.5218(2) 0.18154(19) 0.12716(14) 0.0295(8) Uani 1 1 d . . .
C34 C 0.5352(2) 0.1904(2) 0.07373(14) 0.0348(8) Uani 1 1 d . . .
H34 H 0.5019 0.1649 0.0493 0.042 Uiso 1 1 calc R . .
C35 C 0.5966(2) 0.2360(2) 0.05573(16) 0.0398(9) Uani 1 1 d . . .
H35 H 0.6036 0.2437 0.0192 0.048 Uiso 1 1 calc R . .
C36 C 0.6479(2) 0.2705(2) 0.09127(17) 0.0460(10) Uani 1 1 d . . .
H36 H 0.6917 0.2999 0.0789 0.055 Uiso 1 1 calc R . .
C37 C 0.6356(2) 0.2623(2) 0.14454(16) 0.0441(10) Uani 1 1 d . . .
H37 H 0.6703 0.2868 0.1687 0.053 Uiso 1 1 calc R . .
C38 C 0.5726(2) 0.2185(2) 0.16262(15) 0.0354(8) Uani 1 1 d . . .
H38 H 0.5637 0.2134 0.1992 0.042 Uiso 1 1 calc R . .
C39 C 0.3449(2) 0.1591(2) 0.13328(14) 0.0323(8) Uani 1 1 d . . .
C40 C 0.3367(2) 0.2082(2) 0.09251(16) 0.0456(10) Uani 1 1 d . . .
H40 H 0.3842 0.2264 0.0756 0.055 Uiso 1 1 calc R . .
C41 C 0.2597(3) 0.2311(3) 0.07596(18) 0.0594(13) Uani 1 1 d . . .
H41 H 0.2549 0.2650 0.0480 0.071 Uiso 1 1 calc R . .
C42 C 0.1905(3) 0.2048(3) 0.1002(2) 0.0612(14) Uani 1 1 d . . .
H42 H 0.1379 0.2200 0.0887 0.073 Uiso 1 1 calc R . .
C43 C 0.1973(2) 0.1567(3) 0.14094(19) 0.0526(12) Uani 1 1 d . . .
H43 H 0.1494 0.1383 0.1574 0.063 Uiso 1 1 calc R . .
C44 C 0.2743(2) 0.1346(2) 0.15822(16) 0.0399(9) Uani 1 1 d . . .
H44 H 0.2787 0.1026 0.1873 0.048 Uiso 1 1 calc R . .

loop_
_atom_site_aniso_label
_atom_site_aniso_U_11
_atom_site_aniso_U_22
_atom_site_aniso_U_33
_atom_site_aniso_U_23
_atom_site_aniso_U_13
_atom_site_aniso_U_12
Pt 0.02523(7) 0.02474(7) 0.02633(8) -0.00139(5) 0.00158(5) -0.00093(5)
S1 0.0356(5) 0.0314(5) 0.0271(5) -0.0023(3) 0.0003(4) 0.0046(4)
S2 0.0358(5) 0.0300(5) 0.0319(5) -0.0013(4) 0.0012(4) 0.0051(4)
S3 0.0355(5) 0.0414(6) 0.0316(5) -0.0077(4) 0.0030(4) -0.0022(4)
P1 0.0311(4) 0.0246(4) 0.0290(5) -0.0017(4) -0.0004(4) 0.0013(4)
P2 0.0244(4) 0.0280(5) 0.0264(5) -0.0018(3) 0.0007(3) -0.0012(4)
O1 0.0540(16) 0.0443(16) 0.0391(16) -0.0140(12) 0.0086(13) 0.0016(13)
O2 0.0340(14) 0.0594(19) 0.0421(16) -0.0071(13) -0.0029(12) -0.0074(13)
N 0.0356(16) 0.0335(17) 0.0328(17) -0.0038(13) 0.0018(13) 0.0022(13)
C1 0.0269(17) 0.0290(19) 0.036(2) -0.0038(15) 0.0013(15) -0.0052(15)
C2 0.0346(19) 0.045(2) 0.0252(19) -0.0005(16) 0.0008(15) 0.0010(17)
C3 0.038(2) 0.047(2) 0.032(2) -0.0051(17) -0.0001(17) 0.0027(18)
C4 0.044(2) 0.051(3) 0.032(2) -0.0041(18) 0.0025(17) -0.006(2)
C5 0.069(3) 0.048(3) 0.027(2) -0.0014(18) 0.0005(19) -0.009(2)
C6 0.060(3) 0.047(3) 0.037(2) 0.0039(19) -0.002(2) 0.014(2)
C7 0.040(2) 0.056(3) 0.032(2) 0.0022(18) 0.0000(17) 0.010(2)
C8 0.098(4) 0.053(3) 0.049(3) 0.004(2) 0.007(3) -0.010(3)
C9 0.0333(18) 0.0250(18) 0.0292(19) -0.0028(14) 0.0002(15) 0.0002(15)
C10 0.025(8) 0.081(15) 0.069(10) 0.042(11) -0.020(6) -0.020(9)
C11 0.073(11) 0.099(19) 0.066(11) 0.031(11) -0.049(9) -0.050(12)
C13 0.045(6) 0.037(9) 0.045(7) 0.018(5) 0.018(6) 0.002(5)
C14 0.025(5) 0.077(14) 0.035(9) 0.011(7) 0.004(5) 0.003(6)
C10A 0.036(8) 0.043(8) 0.030(6) 0.018(5) -0.006(5) 0.007(5)
C11A 0.031(5) 0.044(8) 0.029(5) 0.001(5) -0.001(4) -0.012(5)
C13A 0.16(2) 0.054(14) 0.062(11) 0.030(9) -0.067(12) -0.044(14)
C14A 0.125(19) 0.062(13) 0.046(12) 0.015(9) -0.040(12) -0.063(13)
C12 0.066(3) 0.047(3) 0.030(2) 0.0061(18) -0.008(2) -0.001(2)
C15 0.039(2) 0.0285(19) 0.035(2) 0.0011(16) -0.0073(16) 0.0020(16)
C16 0.048(2) 0.039(2) 0.068(3) -0.018(2) 0.020(2) -0.011(2)
C17 0.047(3) 0.053(3) 0.081(3) -0.022(3) 0.022(2) -0.019(2)
C18 0.049(2) 0.039(2) 0.058(3) -0.006(2) -0.007(2) -0.012(2)
C19 0.052(3) 0.033(3) 0.130(5) -0.026(3) -0.027(3) 0.002(2)
C20 0.038(2) 0.039(3) 0.136(5) -0.028(3) -0.023(3) 0.007(2)
C21 0.037(2) 0.039(2) 0.0234(18) 0.0041(15) 0.0002(15) 0.0060(17)
C22 0.0306(19) 0.049(2) 0.034(2) -0.0020(17) 0.0014(16) 0.0040(17)
C23 0.032(2) 0.077(3) 0.041(2) 0.010(2) 0.0003(18) 0.000(2)
C24 0.044(3) 0.098(4) 0.038(2) 0.022(3) 0.013(2) 0.026(3)
C25 0.093(4) 0.068(4) 0.055(3) 0.013(3) 0.039(3) 0.043(3)
C26 0.084(3) 0.041(3) 0.052(3) 0.005(2) 0.028(3) 0.013(2)
C27 0.0328(18) 0.0297(19) 0.0265(18) -0.0011(14) -0.0051(15) -0.0006(15)
C28 0.035(2) 0.036(2) 0.042(2) -0.0050(17) -0.0027(17) -0.0027(17)
C29 0.053(3) 0.034(2) 0.048(3) -0.0033(19) -0.013(2) -0.0073(19)
C30 0.067(3) 0.033(2) 0.034(2) -0.0091(16) -0.011(2) 0.009(2)
C31 0.050(2) 0.044(2) 0.034(2) -0.0057(17) 0.0034(18) 0.0073(19)
C32 0.0324(19) 0.038(2) 0.034(2) -0.0030(16) -0.0010(15) 0.0003(16)
C33 0.0256(16) 0.0298(19) 0.033(2) -0.0011(15) 0.0044(14) -0.0023(15)
C34 0.036(2) 0.037(2) 0.032(2) -0.0009(16) 0.0021(15) -0.0010(16)
C35 0.046(2) 0.038(2) 0.036(2) 0.0010(17) 0.0129(18) -0.0014(18)
C36 0.045(2) 0.041(2) 0.053(3) -0.0033(19) 0.015(2) -0.0134(19)
C37 0.045(2) 0.041(2) 0.046(3) -0.0066(18) 0.0026(19) -0.0153(19)
C38 0.040(2) 0.034(2) 0.032(2) -0.0046(16) 0.0009(16) -0.0054(17)
C39 0.0276(18) 0.036(2) 0.033(2) -0.0085(16) -0.0009(15) 0.0023(15)
C40 0.035(2) 0.057(3) 0.045(2) 0.005(2) -0.0007(18) 0.0146(19)
C41 0.052(3) 0.081(4) 0.046(3) 0.002(2) -0.006(2) 0.024(3)
C42 0.037(2) 0.085(4) 0.062(3) -0.030(3) -0.016(2) 0.024(2)
C43 0.029(2) 0.063(3) 0.066(3) -0.026(3) 0.002(2) 0.003(2)
C44 0.0327(19) 0.043(2) 0.044(2) -0.0092(18) 0.0023(17) -0.0015(17)

loop_
_atom_type_symbol
_atom_type_description
_atom_type_scat_dispersion_real
_atom_type_scat_dispersion_imag
_atom_type_scat_source
C C 0.0033 0.0016 'International Tables Vol C Tables 4.2.6.8 and 6.1.1.4'
H H 0.0000 0.0000 'International Tables Vol C Tables 4.2.6.8 and 6.1.1.4'
P P 0.1023 0.0942 'International Tables Vol C Tables 4.2.6.8 and 6.1.1.4'
S S 0.1246 0.1234 'International Tables Vol C Tables 4.2.6.8 and 6.1.1.4'
N N 0.0061 0.0033 'International Tables Vol C Tables 4.2.6.8 and 6.1.1.4'
O O 0.0106 0.0060 'International Tables Vol C Tables 4.2.6.8 and 6.1.1.4'
Pt Pt -1.7033 8.3905 'International Tables Vol C Tables 4.2.6.8 and 6.1.1.4'

loop_
_geom_angle_atom_site_label_1
_geom_angle_atom_site_label_2
_geom_angle_atom_site_label_3
_geom_angle
_geom_angle_site_symmetry_1
_geom_angle_site_symmetry_3
_geom_angle_publ_flag
P1 Pt P2 97.82(3) . . ?
P1 Pt S1 92.90(3) . . ?
P2 Pt S1 168.47(3) . . ?
P1 Pt S2 166.35(3) . . ?
P2 Pt S2 94.89(3) . . ?
S1 Pt S2 74.85(3) . . ?
C1 S1 Pt 88.82(12) . . ?
C1 S2 Pt 87.65(12) . . ?
O1 S3 O2 117.98(17) . . ?
O1 S3 N 104.69(16) . . ?
O2 S3 N 111.03(16) . . ?
O1 S3 C2 107.42(17) . . ?
O2 S3 C2 107.31(18) . . ?
N S3 C2 108.02(16) . . ?
C15 P1 C21 113.69(18) . . ?
C15 P1 C9 101.36(17) . . ?
C21 P1 C9 101.96(16) . . ?
C15 P1 Pt 110.63(12) . . ?
C21 P1 Pt 113.89(12) . . ?
C9 P1 Pt 114.44(11) . . ?
C33 P2 C39 106.33(16) . . ?
C33 P2 C27 104.31(16) . . ?
C39 P2 C27 102.92(16) . . ?
C33 P2 Pt 112.14(12) . . ?
C39 P2 Pt 112.66(12) . . ?
C27 P2 Pt 117.42(12) . . ?
C1 N S3 121.2(3) . . ?
N C1 S1 130.6(3) . . ?
N C1 S2 120.7(3) . . ?
S1 C1 S2 108.67(19) . . ?
C7 C2 C3 119.6(4) . . ?
C7 C2 S3 121.3(3) . . ?
C3 C2 S3 119.1(3) . . ?
C4 C3 C2 119.9(4) . . ?
C4 C3 H3 120.1 . . ?
C2 C3 H3 120.1 . . ?
C3 C4 C5 120.8(4) . . ?
C3 C4 H4 119.6 . . ?
C5 C4 H4 119.6 . . ?
C6 C5 C4 118.9(4) . . ?
C6 C5 C8 120.8(4) . . ?
C4 C5 C8 120.3(4) . . ?
C5 C6 C7 121.0(4) . . ?
C5 C6 H6 119.5 . . ?
C7 C6 H6 119.5 . . ?
C2 C7 C6 119.9(4) . . ?
C2 C7 H7 120.1 . . ?
C6 C7 H7 120.1 . . ?
C5 C8 H8A 109.5 . . ?
C5 C8 H8B 109.5 . . ?
H8A C8 H8B 109.5 . . ?
C5 C8 H8C 109.5 . . ?
H8A C8 H8C 109.5 . . ?
H8B C8 H8C 109.5 . . ?
C10A C9 C14A 122.2(14) . . ?
C10A C9 C14 115.7(14) . . ?
C14A C9 C10 112.3(14) . . ?
C14 C9 C10 113.9(13) . . ?
C10A C9 P1 117.3(10) . . ?
C14A C9 P1 120.4(11) . . ?
C14 C9 P1 122.2(9) . . ?
C10 C9 P1 123.8(10) . . ?
C11 C10 C9 120.3(18) . . ?
C11 C10 H10 119.8 . . ?
C9 C10 H10 119.8 . . ?
C12 C11 C10 124.9(19) . . ?
C12 C11 H11 117.6 . . ?
C10 C11 H11 117.6 . . ?
C14 C13 C12 121.8(13) . . ?
C14 C13 H13 119.1 . . ?
C12 C13 H13 119.1 . . ?
C13 C14 C9 121.8(15) . . ?
C13 C14 H14 119.1 . . ?
C9 C14 H14 119.1 . . ?
C9 C10A C11A 121.4(18) . . ?
C9 C10A H10A 119.3 . . ?
C11A C10A H10A 119.3 . . ?
C10A C11A C12 116.5(16) . . ?
C10A C11A H11A 121.8 . . ?
C12 C11A H11A 121.8 . . ?
C12 C13A C14A 119.7(19) . . ?
C12 C13A H13A 120.1 . . ?
C14A C13A H13A 120.1 . . ?
C9 C14A C13A 120.1(19) . . ?
C9 C14A H14A 120.0 . . ?
C13A C14A H14A 120.0 . . ?
C11 C12 C13A 114.4(13) . . ?
C11 C12 C13 116.8(12) . . ?
C13A C12 C11A 120.1(13) . . ?
C13 C12 C11A 113.6(11) . . ?
C11 C12 H12 121.6 . . ?
C13A C12 H12 119.9 . . ?
C13 C12 H12 121.6 . . ?
C11A C12 H12 120.0 . . ?
C20 C15 C16 116.6(4) . . ?
C20 C15 P1 124.9(3) . . ?
C16 C15 P1 117.6(3) . . ?
C17 C16 C15 120.9(4) . . ?
C17 C16 H16 119.6 . . ?
C15 C16 H16 119.6 . . ?
C18 C17 C16 120.6(4) . . ?
C18 C17 H17 119.7 . . ?
C16 C17 H17 119.7 . . ?
C19 C18 C17 119.5(4) . . ?
C19 C18 H18 120.3 . . ?
C17 C18 H18 120.3 . . ?
C18 C19 C20 120.7(4) . . ?
C18 C19 H19 119.7 . . ?
C20 C19 H19 119.7 . . ?
C15 C20 C19 121.6(4) . . ?
C15 C20 H20 119.2 . . ?
C19 C20 H20 119.2 . . ?
C26 C21 C22 119.1(4) . . ?
C26 C21 P1 125.5(3) . . ?
C22 C21 P1 115.3(3) . . ?
C23 C22 C21 120.8(4) . . ?
C23 C22 H22 119.6 . . ?
C21 C22 H22 119.6 . . ?
C24 C23 C22 119.9(4) . . ?
C24 C23 H23 120.1 . . ?
C22 C23 H23 120.1 . . ?
C25 C24 C23 119.8(4) . . ?
C25 C24 H24 120.1 . . ?
C23 C24 H24 120.1 . . ?
C24 C25 C26 121.1(5) . . ?
C24 C25 H25 119.4 . . ?
C26 C25 H25 119.4 . . ?
C21 C26 C25 119.3(5) . . ?
C21 C26 H26 120.4 . . ?
C25 C26 H26 120.4 . . ?
C32 C27 C28 118.6(3) . . ?
C32 C27 P2 122.4(3) . . ?
C28 C27 P2 118.7(3) . . ?
C29 C28 C27 120.6(4) . . ?
C29 C28 H28 119.7 . . ?
C27 C28 H28 119.7 . . ?
C30 C29 C28 120.0(4) . . ?
C30 C29 H29 120.0 . . ?
C28 C29 H29 120.0 . . ?
C31 C30 C29 119.9(4) . . ?
C31 C30 H30 120.1 . . ?
C29 C30 H30 120.1 . . ?
C30 C31 C32 121.0(4) . . ?
C30 C31 H31 119.5 . . ?
C32 C31 H31 119.5 . . ?
C31 C32 C27 120.0(4) . . ?
C31 C32 H32 120.0 . . ?
C27 C32 H32 120.0 . . ?
C34 C33 C38 118.9(3) . . ?
C34 C33 P2 122.2(3) . . ?
C38 C33 P2 118.8(3) . . ?
C35 C34 C33 120.6(3) . . ?
C35 C34 H34 119.7 . . ?
C33 C34 H34 119.7 . . ?
C34 C35 C36 119.7(4) . . ?
C34 C35 H35 120.1 . . ?
C36 C35 H35 120.1 . . ?
C37 C36 C35 120.4(4) . . ?
C37 C36 H36 119.8 . . ?
C35 C36 H36 119.8 . . ?
C36 C37 C38 119.9(4) . . ?
C36 C37 H37 120.1 . . ?
C38 C37 H37 120.1 . . ?
C37 C38 C33 120.3(4) . . ?
C37 C38 H38 119.8 . . ?
C33 C38 H38 119.8 . . ?
C40 C39 C44 118.3(3) . . ?
C40 C39 P2 122.9(3) . . ?
C44 C39 P2 118.6(3) . . ?
C39 C40 C41 120.9(4) . . ?
C39 C40 H40 119.6 . . ?
C41 C40 H40 119.6 . . ?
C42 C41 C40 119.9(4) . . ?
C42 C41 H41 120.1 . . ?
C40 C41 H41 120.1 . . ?
C43 C42 C41 120.2(4) . . ?
C43 C42 H42 119.9 . . ?
C41 C42 H42 119.9 . . ?
C42 C43 C44 120.1(4) . . ?
C42 C43 H43 120.0 . . ?
C44 C43 H43 120.0 . . ?
C39 C44 C43 120.6(4) . . ?
C39 C44 H44 119.7 . . ?
C43 C44 H44 119.7 . . ?

loop_
_geom_bond_atom_site_label_1
_geom_bond_atom_site_label_2
_geom_bond_distance
_geom_bond_site_symmetry_2
_geom_bond_publ_flag
Pt P1 2.2837(9) . ?
Pt P2 2.2952(9) . ?
Pt S1 2.3213(9) . ?
Pt S2 2.3546(9) . ?
S1 C1 1.747(4) . ?
S2 C1 1.751(4) . ?
S3 O1 1.436(3) . ?
S3 O2 1.439(3) . ?
S3 N 1.648(3) . ?
S3 C2 1.769(4) . ?
P1 C15 1.811(4) . ?
P1 C21 1.824(4) . ?
P1 C9 1.836(4) . ?
P2 C33 1.823(3) . ?
P2 C39 1.830(3) . ?
P2 C27 1.833(4) . ?
N C1 1.301(4) . ?
C2 C7 1.383(5) . ?
C2 C3 1.396(5) . ?
C3 C4 1.384(6) . ?
C3 H3 0.9500 . ?
C4 C5 1.390(6) . ?
C4 H4 0.9500 . ?
C5 C6 1.381(6) . ?
C5 C8 1.514(6) . ?
C6 C7 1.393(6) . ?
C6 H6 0.9500 . ?
C7 H7 0.9500 . ?
C8 H8A 0.9800 . ?
C8 H8B 0.9800 . ?
C8 H8C 0.9800 . ?
C9 C10A 1.32(2) . ?
C9 C14A 1.33(3) . ?
C9 C14 1.40(2) . ?
C9 C10 1.41(2) . ?
C10 C11 1.34(3) . ?
C10 H10 0.9500 . ?
C11 C12 1.27(2) . ?
C11 H11 0.9500 . ?
C13 C14 1.32(3) . ?
C13 C12 1.40(2) . ?
C13 H13 0.9500 . ?
C14 H14 0.9500 . ?
C10A C11A 1.44(3) . ?
C10A H10A 0.9500 . ?
C11A C12 1.470(19) . ?
C11A H11A 0.9500 . ?
C13A C12 1.31(2) . ?
C13A C14A 1.47(3) . ?
C13A H13A 0.9500 . ?
C14A H14A 0.9500 . ?
C12 H12 0.9500 . ?
C15 C20 1.380(6) . ?
C15 C16 1.387(5) . ?
C16 C17 1.386(6) . ?
C16 H16 0.9500 . ?
C17 C18 1.359(6) . ?
C17 H17 0.9500 . ?
C18 C19 1.342(6) . ?
C18 H18 0.9500 . ?
C19 C20 1.383(6) . ?
C19 H19 0.9500 . ?
C20 H20 0.9500 . ?
C21 C26 1.378(6) . ?
C21 C22 1.389(5) . ?
C22 C23 1.387(5) . ?
C22 H22 0.9500 . ?
C23 C24 1.373(7) . ?
C23 H23 0.9500 . ?
C24 C25 1.361(8) . ?
C24 H24 0.9500 . ?
C25 C26 1.404(7) . ?
C25 H25 0.9500 . ?
C26 H26 0.9500 . ?
C27 C32 1.390(5) . ?
C27 C28 1.396(5) . ?
C28 C29 1.382(5) . ?
C28 H28 0.9500 . ?
C29 C30 1.378(6) . ?
C29 H29 0.9500 . ?
C30 C31 1.364(6) . ?
C30 H30 0.9500 . ?
C31 C32 1.385(5) . ?
C31 H31 0.9500 . ?
C32 H32 0.9500 . ?
C33 C34 1.391(5) . ?
C33 C38 1.402(5) . ?
C34 C35 1.385(5) . ?
C34 H34 0.9500 . ?
C35 C36 1.387(5) . ?
C35 H35 0.9500 . ?
C36 C37 1.382(6) . ?
C36 H36 0.9500 . ?
C37 C38 1.386(5) . ?
C37 H37 0.9500 . ?
C38 H38 0.9500 . ?
C39 C40 1.382(5) . ?
C39 C44 1.391(5) . ?
C40 C41 1.391(6) . ?
C40 H40 0.9500 . ?
C41 C42 1.377(7) . ?
C41 H41 0.9500 . ?
C42 C43 1.368(7) . ?
C42 H42 0.9500 . ?
C43 C44 1.392(5) . ?
C43 H43 0.9500 . ?
C44 H44 0.9500 . ?
